data_4314190
loop_
_publ_author_name
'Shutaro Osa'
'Yukinari Sunatsuki'
'Yoko Yamamoto'
'Masaaki Nakamura'
'Tomoshige Shimamoto'
'Naohide Matsumoto'
'Nazzareno Re'

_publ_contact_author_email naohide@aster.sci.kumamoto-u.ac.jp
_publ_contact_author_fax +81-96-342-3390
_publ_contact_author_name 'Naohide Matsumoto'
_publ_contact_author_phone +81-96-342-3390
_publ_section_title
;
 Synthesis and Magnetic Properties of Heterometal Cyclic Tetranuclear
 Complexes [CuIILMII(hfac)]2 (MII= Zn, Cu, Ni, Co, Fe, Mn; H3L =
 1-(2-Hydroxybenzamido)-2-((2-hydroxy-3-methoxybenzylidene)amino)ethane;
 Hhfac = Hexafluoroacetylacetone)
;
_journal_name_full 'Inorganic Chemistry'
_journal_page_first 5507
_journal_page_last 5512
_journal_paper_doi 10.1021/ic0344012
_journal_volume 42
_journal_year 2003
_chemical_formula_moiety 'C22.50 H17 Cl Co Cu F6 N2 O6 '
_chemical_formula_sum 'C22.5 H17 Cl Co Cu F6 N2 O6'
_chemical_formula_weight 683.31
_space_group_IT_number 14
_symmetry_cell_setting monoclinic
_symmetry_Int_Tables_number 14
_symmetry_space_group_name_Hall '-P 2yn'
_symmetry_space_group_name_H-M 'P 1 21/n 1'
_cell_angle_alpha 90
_cell_angle_beta 110.15(7)
_cell_angle_gamma 90
_cell_formula_units_Z 4
_cell_length_a 17.49(1)
_cell_length_b 10.549(8)
_cell_length_c 15.63(2)
_cell_measurement_reflns_used 25
_cell_measurement_temperature 293.1
_cell_measurement_theta_max 12.8
_cell_measurement_theta_min 10.0
_cell_volume 2707(4)
_computing_cell_refinement Unknown
_computing_data_collection Unknown
_computing_data_reduction CrystalStructure
_computing_publication_material 'CrystalStructure Ver. 3.10'
_computing_structure_refinement CRYSTALS
_computing_structure_solution SIR97
_diffrn_measured_fraction_theta_full 0.9992
_diffrn_measured_fraction_theta_max 0.9992
_diffrn_radiation_type 'Mo K\a'
_diffrn_radiation_wavelength 0.7107
_diffrn_reflns_av_R_equivalents 0.053
_diffrn_reflns_limit_h_max 22
_diffrn_reflns_limit_h_min -12
_diffrn_reflns_limit_k_max 13
_diffrn_reflns_limit_k_min 0
_diffrn_reflns_limit_l_max 19
_diffrn_reflns_limit_l_min -20
_diffrn_reflns_number 7874
_diffrn_reflns_theta_full 27.51
_diffrn_reflns_theta_max 27.51
_exptl_absorpt_coefficient_mu 1.578
_exptl_absorpt_correction_T_max 0.729
_exptl_absorpt_correction_T_min 0.737
_exptl_absorpt_correction_type psi-scan
_exptl_absorpt_process_details '(North, Phillips & Mathews, 1968)'
_exptl_crystal_colour brown
_exptl_crystal_density_diffrn 1.677
_exptl_crystal_density_method 'not measured'
_exptl_crystal_description prismatic
_exptl_crystal_F_000 1364.00
_exptl_crystal_size_max 0.20
_exptl_crystal_size_mid 0.20
_exptl_crystal_size_min 0.20
_refine_diff_density_max 3.29
_refine_diff_density_min -4.39
_refine_ls_extinction_method none
_refine_ls_goodness_of_fit_ref 1.184
_refine_ls_hydrogen_treatment refall
_refine_ls_number_parameters 386
_refine_ls_number_reflns 6208
_refine_ls_R_factor_gt 0.0570
_refine_ls_shift/su_max 5.0100
_refine_ls_structure_factor_coef Fsqd
_refine_ls_weighting_details 'w = 1/\s^2^(Fo^2^)'
_refine_ls_weighting_scheme sigma
_refine_ls_wR_factor_ref 0.1800
_reflns_number_gt 2585
_reflns_number_total 6231
_reflns_threshold_expression F^2^>2.0\s(F^2^)
_cod_data_source_file ic0344012si20030415_102107_3.cif
_cod_data_source_block '_[CuLCo(hfac)]2CH2Cl2'
_cod_depositor_comments
;
The following automatic conversions were performed:

'_exptl_absorpt_correction_type' tag value 'psi-scans' was replaced
with 'psi-scan' value.

Automatic conversion script
Id: cif_fix_values 1646 2011-03-28 12:23:43Z adriana 
;
_cod_original_cell_volume 2706.8(4)
_cod_original_formula_sum 'C22.50 H17 Cl Co Cu F6 N2 O6 '
_cod_database_code 4314190

loop_
_symmetry_equiv_pos_as_xyz
x,y,z
-x,-y,-z
-x+1/2,y+1/2,-z+1/2
x+1/2,-y+1/2,z+1/2

loop_
_atom_site_label
_atom_site_type_symbol
_atom_site_fract_x
_atom_site_fract_y
_atom_site_fract_z
_atom_site_U_iso_or_equiv
_atom_site_adp_type
_atom_site_occupancy
_atom_site_symmetry_multiplicity
_atom_site_calc_flag
_atom_site_refinement_flags
_atom_site_disorder_assembly
_atom_site_disorder_group
CU1 Cu 0.02508(4) 0.28672(7) 0.53970(5) 0.0491(2) Uani 1.00 1 d . . .
CO1 Co -0.16061(5) 0.28961(8) 0.49194(5) 0.0504(2) Uani 1.00 1 d . . .
CL1 Cl -0.136(1) 0.429(2) -0.033(2) 0.42(1) Uani 0.50 1 d P . .
CL2 Cl 0.030(3) 0.459(5) -0.022(3) 0.57(3) Uani 0.50 1 d P . .
F1 F -0.1185(7) 0.154(2) 0.7857(7) 0.317(7) Uani 1.00 1 d . . .
F2 F -0.186(1) 0.0076(9) 0.716(1) 0.258(8) Uani 1.00 1 d . . .
F3 F -0.2401(5) 0.131(1) 0.7754(6) 0.262(5) Uani 1.00 1 d . . .
F4 F -0.4345(3) 0.3902(9) 0.4374(4) 0.171(3) Uani 1.00 1 d . . .
F5 F -0.4240(4) 0.4128(8) 0.5736(4) 0.155(3) Uani 1.00 1 d . . .
F6 F -0.3731(5) 0.5452(7) 0.5099(7) 0.186(4) Uani 1.00 1 d . . .
O1 O 0.1646(2) 0.6006(4) 0.6134(3) 0.056(1) Uani 1.00 1 d . . .
O2 O -0.0483(2) 0.3815(4) 0.5797(3) 0.052(1) Uani 1.00 1 d . . .
O3 O -0.0682(2) 0.1825(4) 0.4842(3) 0.052(1) Uani 1.00 1 d . . .
O4 O -0.2163(3) 0.1260(4) 0.3950(3) 0.065(1) Uani 1.00 1 d . . .
O5 O -0.1651(3) 0.1877(5) 0.6027(3) 0.075(2) Uani 1.00 1 d . . .
O6 O -0.2680(3) 0.3640(5) 0.4883(3) 0.072(2) Uani 1.00 1 d . . .
N1 N 0.1152(3) 0.3983(5) 0.5832(3) 0.050(1) Uani 1.00 1 d . . .
N2 N 0.0919(3) 0.1870(5) 0.4896(4) 0.059(2) Uani 1.00 1 d . . .
C1 C -0.0249(4) 0.4795(6) 0.6382(4) 0.053(2) Uani 1.00 1 d . . .
C2 C -0.0775(5) 0.5195(7) 0.6839(5) 0.071(2) Uani 1.00 1 d . . .
C3 C -0.0582(5) 0.6176(8) 0.7431(5) 0.083(3) Uani 1.00 1 d . . .
C4 C 0.0132(5) 0.6861(7) 0.7588(5) 0.079(3) Uani 1.00 1 d . . .
C5 C 0.0662(4) 0.6505(6) 0.7144(4) 0.064(2) Uani 1.00 1 d . . .
C6 C 0.0489(3) 0.5456(6) 0.6537(4) 0.051(2) Uani 1.00 1 d . . .
C7 C 0.1129(4) 0.5153(6) 0.6130(4) 0.048(2) Uani 1.00 1 d . . .
C8 C 0.1801(4) 0.3694(6) 0.5453(5) 0.061(2) Uani 1.00 1 d . . .
C9 C 0.1782(4) 0.2276(7) 0.5280(5) 0.069(2) Uani 1.00 1 d . . .
C10 C 0.0677(4) 0.0999(6) 0.4289(5) 0.066(2) Uani 1.00 1 d . . .
C11 C -0.0160(4) 0.0609(6) 0.3878(4) 0.061(2) Uani 1.00 1 d . . .
C12 C -0.0349(5) -0.0258(7) 0.3144(5) 0.079(3) Uani 1.00 1 d . . .
C13 C -0.1130(6) -0.0570(8) 0.2673(6) 0.089(3) Uani 1.00 1 d . . .
C14 C -0.1769(5) -0.0086(7) 0.2895(5) 0.075(2) Uani 1.00 1 d . . .
C15 C -0.1605(4) 0.0709(6) 0.3623(4) 0.057(2) Uani 1.00 1 d . . .
C16 C -0.0789(4) 0.1053(5) 0.4137(4) 0.052(2) Uani 1.00 1 d . . .
C17 C -0.3003(4) 0.1089(8) 0.3433(6) 0.097(3) Uani 1.00 1 d . . .
C18 C -0.1928(9) 0.132(2) 0.734(1) 0.161(7) Uani 1.00 1 d . . .
C19 C -0.2143(5) 0.2047(9) 0.6433(6) 0.090(3) Uani 1.00 1 d . . .
C20 C -0.2811(5) 0.2813(9) 0.6219(6) 0.092(3) Uani 1.00 1 d . . .
C21 C -0.3054(4) 0.3515(7) 0.5426(6) 0.074(2) Uani 1.00 1 d . . .
C22 C -0.3849(6) 0.426(1) 0.5164(8) 0.108(4) Uani 1.00 1 d . . .
C23 C -0.036(6) 0.372(6) -0.005(3) 0.31(3) Uani 0.50 1 d P . .
H1 H -0.1277(5) 0.4763(7) 0.6730(5) 0.088(3) Uiso 1.00 1 c . . .
H2 H -0.0941(5) 0.6403(8) 0.7744(5) 0.104(3) Uiso 1.00 1 c . . .
H3 H 0.0256(5) 0.7563(7) 0.7993(5) 0.095(3) Uiso 1.00 1 c . . .
H4 H 0.1151(4) 0.6971(6) 0.7249(4) 0.073(2) Uiso 1.00 1 c . . .
H5 H 0.1703(4) 0.4141(6) 0.4898(5) 0.072(2) Uiso 1.00 1 c . . .
H6 H 0.2316(4) 0.3931(6) 0.5876(5) 0.072(2) Uiso 1.00 1 c . . .
H7 H 0.2047(4) 0.1842(7) 0.5837(5) 0.081(3) Uiso 1.00 1 c . . .
H8 H 0.2051(4) 0.2092(7) 0.4860(5) 0.081(3) Uiso 1.00 1 c . . .
H9 H 0.1074(4) 0.0587(6) 0.4098(5) 0.081(3) Uiso 1.00 1 c . . .
H10 H 0.0078(5) -0.0624(7) 0.2981(5) 0.096(3) Uiso 1.00 1 c . . .
H11 H -0.1242(6) -0.1139(8) 0.2173(6) 0.104(3) Uiso 1.00 1 c . . .
H12 H -0.2315(5) -0.0302(7) 0.2546(5) 0.085(3) Uiso 1.00 1 c . . .
H13 H -0.3295(4) 0.0925(8) 0.3833(6) 0.107(3) Uiso 1.00 1 c . . .
H14 H -0.3211(4) 0.1834(8) 0.3091(6) 0.107(3) Uiso 1.00 1 c . . .
H15 H -0.3064(4) 0.0392(8) 0.3029(6) 0.107(3) Uiso 1.00 1 c . . .
H16 H -0.3111(5) 0.2866(9) 0.6622(6) 0.117(4) Uiso 1.00 1 c . . .

loop_
_atom_site_aniso_label
_atom_site_aniso_U_11
_atom_site_aniso_U_22
_atom_site_aniso_U_33
_atom_site_aniso_U_12
_atom_site_aniso_U_13
_atom_site_aniso_U_23
CU1 0.0380(4) 0.0525(4) 0.0528(4) 0.0007(4) 0.0104(3) -0.0017(4)
CO1 0.0379(4) 0.0553(5) 0.0551(5) -0.0013(4) 0.0123(3) 0.0024(4)
CL1 0.36(3) 0.35(2) 0.60(3) -0.06(2) 0.25(3) -0.00(2)
CL2 0.70(8) 0.51(6) 0.66(6) 0.29(4) 0.46(5) 0.35(5)
F1 0.16(1) 0.63(2) 0.172(9) 0.10(1) 0.064(7) 0.22(1)
F2 0.42(2) 0.187(8) 0.25(1) 0.08(1) 0.22(2) 0.12(1)
F3 0.198(8) 0.45(2) 0.213(9) 0.151(9) 0.164(8) 0.21(1)
F4 0.077(4) 0.31(1) 0.112(5) 0.070(5) 0.012(3) -0.030(6)
F5 0.097(4) 0.243(8) 0.146(5) 0.065(5) 0.067(4) 0.011(5)
F6 0.155(7) 0.127(5) 0.30(1) 0.072(5) 0.104(7) 0.046(6)
O1 0.045(2) 0.057(3) 0.056(2) -0.009(2) 0.007(2) 0.006(2)
O2 0.040(2) 0.058(2) 0.058(2) -0.003(2) 0.016(2) -0.009(2)
O3 0.039(2) 0.051(2) 0.060(2) -0.005(2) 0.011(2) -0.006(2)
O4 0.051(3) 0.063(3) 0.070(3) -0.012(2) 0.006(2) -0.009(2)
O5 0.060(3) 0.094(4) 0.077(3) 0.008(3) 0.031(3) 0.022(3)
O6 0.044(2) 0.086(3) 0.088(3) 0.008(2) 0.026(2) 0.007(3)
N1 0.035(3) 0.051(3) 0.058(3) -0.005(2) 0.009(2) -0.001(2)
N2 0.049(3) 0.055(3) 0.073(4) 0.006(2) 0.022(3) -0.000(3)
C1 0.050(4) 0.062(4) 0.044(3) 0.007(3) 0.013(3) 0.005(3)
C2 0.072(5) 0.079(5) 0.069(4) -0.004(4) 0.031(4) -0.013(4)
C3 0.080(6) 0.100(6) 0.081(5) 0.003(5) 0.044(4) -0.011(5)
C4 0.094(6) 0.077(5) 0.067(5) 0.005(4) 0.029(4) -0.015(4)
C5 0.078(5) 0.056(4) 0.048(4) -0.002(4) 0.009(3) -0.000(3)
C6 0.043(3) 0.060(4) 0.042(3) 0.004(3) 0.006(3) 0.007(3)
C7 0.046(3) 0.052(4) 0.039(3) -0.002(3) 0.004(3) 0.008(3)
C8 0.043(3) 0.068(4) 0.070(4) 0.006(3) 0.015(3) 0.008(4)
C9 0.042(4) 0.072(5) 0.090(5) 0.005(3) 0.018(3) 0.004(4)
C10 0.069(5) 0.060(4) 0.073(4) 0.014(4) 0.031(4) -0.000(4)
C11 0.066(5) 0.047(4) 0.063(4) 0.005(3) 0.012(3) -0.000(3)
C12 0.091(6) 0.069(5) 0.079(5) 0.002(4) 0.033(5) -0.017(4)
C13 0.107(7) 0.081(5) 0.072(5) -0.013(5) 0.022(5) -0.021(4)
C14 0.078(5) 0.076(5) 0.058(4) -0.013(4) 0.006(4) -0.001(4)
C15 0.061(4) 0.054(4) 0.049(4) -0.003(3) 0.009(3) 0.001(3)
C16 0.065(4) 0.036(3) 0.054(4) -0.000(3) 0.017(3) 0.002(3)
C17 0.056(5) 0.105(7) 0.105(6) -0.005(4) -0.002(4) -0.013(5)
C18 0.15(1) 0.19(2) 0.18(1) 0.08(1) 0.091(9) 0.09(1)
C19 0.075(5) 0.120(7) 0.084(6) 0.000(5) 0.040(4) 0.028(5)
C20 0.072(5) 0.136(7) 0.084(6) 0.025(5) 0.046(4) 0.025(6)
C21 0.050(4) 0.088(5) 0.091(6) 0.004(4) 0.035(4) -0.015(5)
C22 0.068(6) 0.15(1) 0.110(8) 0.034(7) 0.033(6) -0.000(7)
C23 0.4(1) 0.33(7) 0.13(3) 0.12(7) 0.07(4) 0.12(4)

loop_
_atom_type_symbol
_atom_type_description
_atom_type_scat_dispersion_real
_atom_type_scat_dispersion_imag
_atom_type_scat_source
C C 0.003 0.002
;
International Tables for Crystallography
(1992, Vol. C, Tables 4.2.6.8 and 6.1.1.4)
;
H H 0.000 0.000
;
International Tables for Crystallography
(1992, Vol. C, Table 6.1.1.4)
;
N N 0.006 0.003
;
International Tables for Crystallography
(1992, Vol. C, Tables 4.2.6.8 and 6.1.1.4)
;
O O 0.011 0.006
;
International Tables for Crystallography
(1992, Vol. C, Tables 4.2.6.8 and 6.1.1.4)
;
F F 0.017 0.010
;
International Tables for Crystallography
(1992, Vol. C, Tables 4.2.6.8 and 6.1.1.4)
;
Co Co 0.349 0.972
;
International Tables for Crystallography
(1992, Vol. C, Tables 4.2.6.8 and 6.1.1.4)
;
Cu Cu 0.320 1.265
;
International Tables for Crystallography
(1992, Vol. C, Tables 4.2.6.8 and 6.1.1.4)
;
Cl Cl 0.148 0.159
;
International Tables for Crystallography
(1992, Vol. C, Tables 4.2.6.8 and 6.1.1.4)
;

loop_
_geom_angle_atom_site_label_1
_geom_angle_site_symmetry_1
_geom_angle_atom_site_label_2
_geom_angle_site_symmetry_2
_geom_angle_atom_site_label_3
_geom_angle_site_symmetry_3
_geom_angle
_geom_angle_publ_flag
Co1 . Cu1 . O2 . 45.21(12) yes
Co1 . Cu1 . O3 . 39.56(12) yes
O2 . Cu1 . O3 . 83.33(18) yes
Co1 . Cu1 . N1 . 139.45(16) yes
O2 . Cu1 . N1 . 97.3(2) yes
O3 . Cu1 . N1 . 174.24(19) yes
Co1 . Cu1 . N2 . 130.16(17) yes
O2 . Cu1 . N2 . 175.07(19) yes
O3 . Cu1 . N2 . 92.5(2) yes
N1 . Cu1 . N2 . 86.5(2) yes
Cu1 . Co1 . O2 . 37.75(11) yes
Cu1 . Co1 . O3 . 37.25(11) yes
O2 . Co1 . O3 . 73.79(16) yes
Cu1 . Co1 . O4 . 109.13(13) yes
O2 . Co1 . O4 . 146.52(16) yes
O3 . Co1 . O4 . 72.73(17) yes
Cu1 . Co1 . O5 . 97.71(16) yes
O2 . Co1 . O5 . 89.47(19) yes
O3 . Co1 . O5 . 91.24(19) yes
O4 . Co1 . O5 . 91.8(2) yes
Cu1 . Co1 . O6 . 155.02(14) yes
O2 . Co1 . O6 . 117.99(18) yes
O3 . Co1 . O6 . 167.67(18) yes
O4 . Co1 . O6 . 95.46(19) yes
O5 . Co1 . O6 . 85.5(2) yes
Cu1 . O2 . Co1 . 97.04(19) yes
Cu1 . O2 . C1 . 123.2(4) yes
Co1 . O2 . C1 . 139.4(4) yes
Cu1 . O3 . Co1 . 103.19(18) yes
Cu1 . O3 . C16 . 125.6(4) yes
Co1 . O3 . C16 . 120.5(4) yes
Co1 . O4 . C15 . 111.7(4) yes
Co1 . O4 . C17 . 126.5(5) yes
C15 . O4 . C17 . 117.5(5) yes
Co1 . O5 . C19 . 125.8(5) yes
Co1 . O6 . C21 . 130.0(5) yes
Cu1 . N1 . C7 . 125.6(4) yes
Cu1 . N1 . C8 . 112.6(4) yes
C7 . N1 . C8 . 116.9(5) yes
Cu1 . N2 . C9 . 110.7(4) yes
Cu1 . N2 . C10 . 126.9(5) yes
C9 . N2 . C10 . 122.4(6) yes
O2 . C1 . C2 . 118.4(6) yes
O2 . C1 . C6 . 122.7(6) yes
C2 . C1 . C6 . 118.9(6) yes
C1 . C2 . C3 . 121.5(7) yes
C1 . C2 . H1 . 119.2(8) no
C3 . C2 . H1 . 119.2(9) no
C2 . C3 . C4 . 121.1(7) yes
C2 . C3 . H2 . 119.5(1) no
C4 . C3 . H2 . 119.4(1) no
C3 . C4 . C5 . 119.1(7) yes
C3 . C4 . H3 . 120.5(9) no
C5 . C4 . H3 . 120.5(9) no
C4 . C5 . C6 . 121.3(7) yes
C4 . C5 . H4 . 119.4(8) no
C6 . C5 . H4 . 119.4(8) no
C1 . C6 . C5 . 118.1(6) yes
C1 . C6 . C7 . 126.4(6) yes
C5 . C6 . C7 . 115.5(6) yes
O1 . C7 . N1 . 123.5(6) yes
O1 . C7 . C6 . 118.7(5) yes
N1 . C7 . C6 . 117.7(5) yes
N1 . C8 . C9 . 107.5(5) yes
N1 . C8 . H5 . 110.0(7) no
C9 . C8 . H5 . 110.0(7) no
N1 . C8 . H6 . 110.0(7) no
C9 . C8 . H6 . 109.9(7) no
H5 . C8 . H6 . 109.5(9) no
N2 . C9 . C8 . 108.3(5) yes
N2 . C9 . H7 . 109.7(8) no
C8 . C9 . H7 . 109.8(8) no
N2 . C9 . H8 . 109.8(8) no
C8 . C9 . H8 . 109.8(8) no
H7 . C9 . H8 . 109.5(9) no
N2 . C10 . C11 . 124.0(6) yes
N2 . C10 . H9 . 118.0(8) no
C11 . C10 . H9 . 118.0(8) no
C10 . C11 . C12 . 117.7(7) yes
C10 . C11 . C16 . 124.2(6) yes
C12 . C11 . C16 . 118.1(7) yes
C11 . C12 . C13 . 120.7(8) yes
C11 . C12 . H10 . 119.6(9) no
C13 . C12 . H10 . 119.7(9) no
C12 . C13 . C14 . 121.9(8) yes
C12 . C13 . H11 . 119.0(1) no
C14 . C13 . H11 . 119.1(1) no
C13 . C14 . C15 . 118.9(7) yes
C13 . C14 . H12 . 120.6(9) no
C15 . C14 . H12 . 120.5(9) no
O4 . C15 . C14 . 126.7(6) yes
O4 . C15 . C16 . 112.7(5) yes
C14 . C15 . C16 . 120.6(7) yes
O3 . C16 . C11 . 123.6(6) yes
O3 . C16 . C15 . 116.8(6) yes
C11 . C16 . C15 . 119.6(6) yes
O4 . C17 . H13 . 109.5(9) no
O4 . C17 . H14 . 109.5(9) no
H13 . C17 . H14 . 109.5(1) no
O4 . C17 . H15 . 109.5(9) no
H13 . C17 . H15 . 109.5(1) no
H14 . C17 . H15 . 109.5(1) no
F1 . C18 . F2 . 98.9(12) yes
F1 . C18 . F3 . 112.9(17) yes
F2 . C18 . F3 . 103.0(18) yes
F1 . C18 . C19 . 111.5(14) yes
F2 . C18 . C19 . 107.5(16) yes
F3 . C18 . C19 . 120.2(10) yes
O5 . C19 . C18 . 113.9(8) yes
O5 . C19 . C20 . 130.1(8) yes
C18 . C19 . C20 . 115.9(8) yes
C19 . C20 . C21 . 120.7(7) yes
C19 . C20 . H16 . 119.7(1) no
C21 . C20 . H16 . 119.6(1) no
O6 . C21 . C20 . 126.8(7) yes
O6 . C21 . C22 . 114.1(8) yes
C20 . C21 . C22 . 119.2(7) yes
F4 . C22 . F5 . 106.6(9) yes
F4 . C22 . F6 . 106.4(11) yes
F5 . C22 . F6 . 107.2(10) yes
F4 . C22 . C21 . 110.7(9) yes
F5 . C22 . C21 . 113.9(9) yes
F6 . C22 . C21 . 111.6(9) yes
Cl1 . C23 . Cl2 . 119.1(39) yes

loop_
_geom_bond_atom_site_label_1
_geom_bond_site_symmetry_1
_geom_bond_atom_site_label_2
_geom_bond_site_symmetry_2
_geom_bond_distance
_geom_bond_publ_flag
Cu1 . Co1 . 3.072(3) yes
Cu1 . O2 . 1.895(4) yes
Cu1 . O3 . 1.910(4) yes
Cu1 . N1 . 1.896(5) yes
Cu1 . N2 . 1.927(5) yes
Co1 . O2 . 2.196(4) yes
Co1 . O3 . 2.009(4) yes
Co1 . O4 . 2.282(4) yes
Co1 . O5 . 2.062(5) yes
Co1 . O6 . 2.019(5) yes
Cl1 . C23 . 1.76(7) yes
Cl2 . C23 . 1.57(9) yes
F1 . C18 . 1.292(18) yes
F2 . C18 . 1.36(2) yes
F3 . C18 . 1.215(13) yes
F4 . C22 . 1.297(12) yes
F5 . C22 . 1.306(11) yes
F6 . C22 . 1.284(13) yes
O1 . C7 . 1.274(7) yes
O2 . C1 . 1.347(7) yes
O3 . C16 . 1.330(7) yes
O4 . C15 . 1.376(8) yes
O4 . C17 . 1.423(8) yes
O5 . C19 . 1.245(9) yes
O6 . C21 . 1.243(8) yes
N1 . C7 . 1.325(7) yes
N1 . C8 . 1.481(8) yes
N2 . C9 . 1.483(8) yes
N2 . C10 . 1.283(8) yes
C1 . C2 . 1.410(9) yes
C1 . C6 . 1.413(8) yes
C2 . C3 . 1.351(9) yes
C2 . H1 . 0.95(1) no
C3 . C4 . 1.39(1) yes
C3 . H2 . 0.95(2) no
C4 . C5 . 1.39(1) yes
C4 . H3 . 0.95(1) no
C5 . C6 . 1.421(8) yes
C5 . H4 . 0.95(1) no
C6 . C7 . 1.501(8) yes
C8 . C9 . 1.518(9) yes
C8 . H5 . 0.95(1) no
C8 . H6 . 0.95(4) no
C9 . H7 . 0.95(3) no
C9 . H8 . 0.95(2) no
C10 . C11 . 1.442(9) yes
C10 . H9 . 0.95(2) no
C11 . C12 . 1.414(9) yes
C11 . C16 . 1.379(9) yes
C12 . C13 . 1.350(11) yes
C12 . H10 . 0.95(2) no
C13 . C14 . 1.378(11) yes
C13 . H11 . 0.95(2) no
C14 . C15 . 1.362(9) yes
C14 . H12 . 0.95(4) no
C15 . C16 . 1.423(9) yes
C17 . H13 . 0.95(2) no
C17 . H14 . 0.95(2) no
C17 . H15 . 0.95(1) no
C18 . C19 . 1.536(14) yes
C19 . C20 . 1.364(11) yes
C20 . C21 . 1.38(1) yes
C20 . H16 . 0.95(2) no
C21 . C22 . 1.525(11) yes
F2 . C19 . 2.338(12) yes
C19 . C20 . 1.364(11) yes
C19 . C21 . 2.385(11) yes
O4 . H12 . 2.682(9) no
C12 . C14 . 2.385(11) yes
C14 . H12 . 0.9500(9) no
H12 . H14 . 3.029(12) no
O4 . C15 . 1.376(8) yes
O4 . H15 . 1.957(8) no
C14 . C15 . 1.362(9) yes
C14 . H15 . 2.399(12) no
C15 . H14 . 2.89(1) no
H14 . H15 . 1.5513(11) no
F4 . C22 . 1.297(12) yes
F5 . F6 . 2.085(11) yes
F5 . O6 . 3.462(7) yes
F5 . H16 . 2.39(1) no
O5 . O6 . 2.771(6) yes
O5 . H16 . 3.179(9) no
C5 . C6 . 1.421(8) yes
C15 . C16 . 1.423(9) yes
H5 . H6 . 1.5512(17) no
C8 . H6 . 0.9500(9) no
C18 . H16 . 2.566(14) no
H6 . H8 . 2.448(9) no
C10 . C16 . 2.49(1) yes
C16 . H10 . 3.25(1) no
O6 . C17 . 3.44(1) yes
F6 . C21 . 2.33(1) yes
O6 . C21 . 1.243(8) yes
C21 . H16 . 2.03(1) no
C8 . C10 . 3.58(1) yes
C10 . H8 . 2.533(9) no
C11 . C14 . 2.80(1) yes
C14 . H11 . 2.019(11) no
C20 . H16 . 0.9500(7) no
F4 . F5 . 2.087(9) yes
O2 . C7 . 3.034(7) yes
O3 . O4 . 2.554(6) yes
O3 . C14 . 3.599(8) yes
O5 . C19 . 1.245(9) yes
F5 . O6 . 3.462(7) yes
O5 . O6 . 2.771(6) yes
F6 . O6 . 2.751(8) yes
O6 . H16 . 3.168(9) no
O6 . C17 . 3.44(1) yes
O6 . C21 . 1.243(8) yes
N1 . C7 . 1.325(7) yes
N1 . H7 . 2.746(8) no
C10 . C16 . 2.49(1) yes
C11 . C16 . 1.379(9) yes
C12 . C16 . 2.40(1) yes
C13 . C16 . 2.75(1) yes
C14 . C16 . 2.420(9) yes
C15 . C16 . 1.423(9) yes
C18 . H16 . 2.566(14) no
C19 . H16 . 2.012(11) no
C18 . C20 . 2.460(14) yes
C19 . C20 . 1.364(11) yes
C20 . H16 . 0.9500(7) no
C21 . H16 . 2.03(1) no
C22 . H16 . 2.645(14) no
C20 . C21 . 1.38(1) yes
C20 . C22 . 2.507(13) yes
Cu1 . C8 . 2.820(6) yes
O1 . C8 . 2.711(8) yes
N1 . C8 . 1.481(8) yes
C8 . C10 . 3.58(1) yes
Cu1 . C9 . 2.816(7) yes
N1 . C9 . 2.420(9) yes
C9 . C10 . 2.43(1) yes
N2 . C9 . 1.483(8) yes
C10 . C12 . 2.44(1) yes
C11 . C15 . 2.42(1) yes
C15 . C16 . 1.423(9) yes
F5 . C21 . 2.376(8) yes
O5 . C21 . 2.881(9) yes
O1 . H6 . 2.579(8) no
N1 . H6 . 2.014(8) no
Cu1 . H7 . 3.165(7) no
N1 . H7 . 2.746(8) no
C10 . H7 . 2.90(1) no

loop_
_geom_contact_atom_site_label_1
_geom_contact_site_symmetry_1
_geom_contact_atom_site_label_2
_geom_contact_site_symmetry_2
_geom_contact_distance
_geom_contact_publ_flag
Cu1 . Co1 . 3.072(3) yes
Cu1 . O1 2_566 3.560(5) yes
Cu1 . O2 . 1.895(4) yes
Cu1 . O3 . 1.910(4) yes
Cu1 . N1 . 1.896(5) yes
Cu1 . N2 . 1.927(5) yes
Cu1 . C1 . 2.863(7) yes
Cu1 . C6 . 3.208(7) yes
Cu1 . C6 2_566 3.353(6) yes
Cu1 . C7 . 2.877(6) yes
Cu1 . C7 2_566 3.451(6) yes
Cu1 . C8 . 2.820(6) yes
Cu1 . C9 . 2.816(7) yes
Cu1 . C10 . 2.886(7) yes
Cu1 . C11 . 3.264(7) yes
Cu1 . C12 2_556 3.541(8) yes
Cu1 . C16 . 2.894(6) yes
Cu1 . H5 . 3.199(7) no
Cu1 . H7 . 3.165(7) no
Co1 . O1 2_566 1.994(4) yes
Co1 . O2 . 2.196(4) yes
Co1 . O3 . 2.009(4) yes
Co1 . O4 . 2.282(4) yes
Co1 . O5 . 2.062(5) yes
Co1 . O6 . 2.019(5) yes
Co1 . C1 . 3.336(7) yes
Co1 . C7 2_566 2.926(6) yes
Co1 . C15 . 3.070(7) yes
Co1 . C16 . 2.919(7) yes
Co1 . C17 . 3.330(8) yes
Co1 . C19 . 2.968(8) yes
Co1 . C20 . 3.395(8) yes
Co1 . C21 . 2.974(7) yes
Co1 . H1 . 3.331(7) no
Co1 . H5 2_566 3.148(7) no
Co1 . H13 . 3.533(8) no
Co1 . H14 . 3.431(8) no
Cl1 . Cl2 . 2.87(5) yes
Cl1 . Cl2 2_565 2.12(6) yes
Cl1 . F2 3_455 3.52(3) yes
Cl1 . C23 . 1.76(7) yes
Cl1 . C23 2_565 3.6(1) yes
Cl1 . H8 4_454 3.240(18) no
Cl1 . H13 3_455 3.13(2) no
Cl2 . C23 . 1.57(9) yes
Cl2 . C23 2_565 1.83(8) yes
Cl2 . H13 4_554 3.32(3) no
F1 . F2 . 2.016(18) yes
F1 . F3 . 2.090(14) yes
F1 . F4 4_555 3.307(13) yes
F1 . F5 3_446 3.273(14) yes
F1 . F6 3_446 3.443(12) yes
F1 . O5 . 2.72(1) yes
F1 . C18 . 1.292(18) yes
F1 . C19 . 2.342(13) yes
F1 . C20 . 3.382(14) yes
F1 . H10 2_556 2.854(15) no
F1 . H16 . 3.544(14) no
F2 . F3 . 2.018(14) yes
F2 . F5 3_446 3.341(17) yes
F2 . O5 . 2.703(9) yes
F2 . C18 . 1.36(2) yes
F2 . C19 . 2.338(12) yes
F2 . C20 . 3.403(14) yes
F2 . H9 2_556 2.843(13) no
F2 . H10 2_556 3.25(2) no
F2 . H16 . 3.591(15) no
F2 . H16 3_446 3.024(12) no
F3 . F6 3_446 3.379(13) yes
F3 . O5 . 3.436(8) yes
F3 . C3 3_446 3.442(12) yes
F3 . C18 . 1.215(13) yes
F3 . C19 . 2.39(1) yes
F3 . C20 . 2.757(11) yes
F3 . H1 3_446 3.154(12) no
F3 . H2 3_446 2.733(12) no
F3 . H16 . 2.420(11) no
F4 . F5 . 2.087(9) yes
F4 . F5 2_466 3.191(8) yes
F4 . F6 . 2.067(11) yes
F4 . O6 . 2.755(7) yes
F4 . C20 . 3.39(1) yes
F4 . C21 . 2.325(9) yes
F4 . C22 . 1.297(12) yes
F4 . C23 4_455 3.57(6) yes
F4 . H10 3_455 3.49(1) no
F4 . H11 3_455 2.935(11) no
F5 . F6 . 2.085(11) yes
F5 . F6 2_466 3.362(9) yes
F5 . O6 . 3.462(7) yes
F5 . C20 . 2.73(1) yes
F5 . C21 . 2.376(8) yes
F5 . C22 . 1.306(11) yes
F5 . C22 2_466 3.58(1) yes
F5 . C23 4_455 3.56(4) yes
F5 . H3 3_446 3.50(1) no
F5 . H16 . 2.39(1) no
F6 . O6 . 2.751(8) yes
F6 . C20 . 3.386(11) yes
F6 . C21 . 2.33(1) yes
F6 . C22 . 1.284(13) yes
F6 . H5 2_566 3.57(1) no
F6 . H6 2_566 3.385(11) no
F6 . H16 . 3.537(11) no
O1 . O2 2_566 3.008(6) yes
O1 . O3 2_566 2.938(6) yes
O1 . O4 2_566 3.038(6) yes
O1 . O6 2_566 2.813(7) yes
O1 . N1 . 2.289(6) yes
O1 . C5 . 2.759(9) yes
O1 . C6 . 2.390(7) yes
O1 . C7 . 1.274(7) yes
O1 . C8 . 2.711(8) yes
O1 . C14 4_555 3.308(8) yes
O1 . C15 2_566 3.489(8) yes
O1 . C16 2_566 3.408(8) yes
O1 . H4 . 2.423(8) no
O1 . H5 . 2.782(8) no
O1 . H6 . 2.579(8) no
O1 . H11 4_555 3.488(11) no
O1 . H12 4_555 2.442(8) no
O1 . H14 2_566 3.444(9) no
O1 . H15 4_555 3.190(9) no
O2 . O3 . 2.529(6) yes
O2 . O5 . 2.998(6) yes
O2 . N1 . 2.847(6) yes
O2 . N1 2_566 3.346(7) yes
O2 . C1 . 1.347(7) yes
O2 . C2 . 2.368(8) yes
O2 . C6 . 2.422(7) yes
O2 . C7 . 3.034(7) yes
O2 . C7 2_566 3.031(7) yes
O2 . C8 2_566 3.596(8) yes
O2 . H1 . 2.539(8) no
O2 . H5 2_566 2.964(7) no
O3 . O4 . 2.554(6) yes
O3 . O5 . 2.910(7) yes
O3 . N2 . 2.772(7) yes
O3 . C5 2_566 3.580(8) yes
O3 . C7 2_566 3.501(7) yes
O3 . C10 . 2.928(8) yes
O3 . C10 2_556 3.273(8) yes
O3 . C11 . 2.388(8) yes
O3 . C11 2_556 3.276(7) yes
O3 . C12 2_556 3.462(9) yes
O3 . C14 . 3.599(8) yes
O3 . C15 . 2.346(7) yes
O3 . C16 . 1.330(7) yes
O3 . H4 2_566 3.335(8) no
O3 . H9 2_556 3.235(8) no
O3 . H10 2_556 3.438(9) no
O4 . O5 . 3.124(7) yes
O4 . O6 . 3.187(7) yes
O4 . C14 . 2.447(9) yes
O4 . C15 . 1.376(8) yes
O4 . C16 . 2.330(8) yes
O4 . C17 . 1.423(8) yes
O4 . H4 2_566 3.524(9) no
O4 . H7 2_556 3.289(8) no
O4 . H9 2_556 3.567(8) no
O4 . H12 . 2.682(9) no
O4 . H13 . 1.957(9) no
O4 . H14 . 1.957(8) no
O4 . H15 . 1.957(8) no
O5 . O6 . 2.771(6) yes
O5 . C10 2_556 3.596(8) yes
O5 . C18 . 2.337(14) yes
O5 . C19 . 1.245(9) yes
O5 . C20 . 2.366(9) yes
O5 . C21 . 2.881(9) yes
O5 . H1 . 3.226(9) no
O5 . H9 2_556 2.819(8) no
O5 . H10 2_556 2.96(1) no
O5 . H16 . 3.179(9) no
O6 . C8 2_566 3.333(8) yes
O6 . C17 . 3.44(1) yes
O6 . C19 . 2.83(1) yes
O6 . C20 . 2.346(9) yes
O6 . C21 . 1.243(8) yes
O6 . C22 . 2.33(1) yes
O6 . H1 . 3.298(9) no
O6 . H5 2_566 2.848(8) no
O6 . H6 2_566 2.982(8) no
O6 . H11 3_455 3.12(1) no
O6 . H13 . 3.292(9) no
O6 . H14 . 3.25(1) no
O6 . H16 . 3.168(9) no
N1 . N2 . 2.620(7) yes
N1 . C1 . 2.988(8) yes
N1 . C1 2_566 3.517(8) yes
N1 . C6 . 2.419(8) yes
N1 . C7 . 1.325(7) yes
N1 . C8 . 1.481(8) yes
N1 . C9 . 2.420(9) yes
N1 . H5 . 2.015(8) no
N1 . H6 . 2.014(8) no
N1 . H7 . 2.746(8) no
N1 . H8 . 3.226(9) no
N1 . H12 4_555 3.369(9) no
N1 . H14 4_555 3.43(1) no
N1 . H15 4_555 3.30(1) no
N2 . C8 . 2.432(8) yes
N2 . C9 . 1.483(8) yes
N2 . C10 . 1.283(8) yes
N2 . C11 . 2.407(8) yes
N2 . C15 2_556 3.504(8) yes
N2 . C16 . 2.937(8) yes
N2 . C16 2_556 3.475(8) yes
N2 . H5 . 2.761(8) no
N2 . H6 . 3.236(8) no
N2 . H7 . 2.013(8) no
N2 . H8 . 2.013(8) no
N2 . H9 . 1.922(8) no
